data_4105001
loop_
_publ_author_name
'Wen Zhang'
'Li-Zhuang Chen'
'Ren-Gen Xiong'
'Takayoshi Nakamura'
'Songping D. Huang'

_publ_section_title
;
 New Ferroelectrics Based on Divalent Metal Ion Alum
;
_journal_name_full 'Journal of the American Chemical Society'
_journal_page_first 12544
_journal_page_last 12545
_journal_paper_doi 10.1021/ja905399x
_journal_volume 131
_journal_year 2009
_chemical_formula_sum 'C6 H12 Cu D14 N2 O14 Se2'
_chemical_formula_weight 585.83
_chemical_name_systematic
; 
 ? 
;
_space_group_IT_number 14
_symmetry_cell_setting monoclinic
_symmetry_space_group_name_Hall '-P 2ybc'
_symmetry_space_group_name_H-M 'P 1 21/c 1'
_atom_sites_solution_hydrogens geom
_atom_sites_solution_primary direct
_atom_sites_solution_secondary difmap
_audit_creation_method SHELXL-97
_cell_angle_alpha 90.00
_cell_angle_beta 125.16(4)
_cell_angle_gamma 90.00
_cell_formula_units_Z 2
_cell_length_a 7.124(6)
_cell_length_b 12.634(9)
_cell_length_c 12.164(7)
_cell_measurement_temperature 298(2)
_cell_volume 895.1(12)
_computing_structure_refinement 'SHELXL-97 (Sheldrick, 1997)'
_computing_structure_solution 'SHELXS-97 (Sheldrick, 1990)'
_diffrn_ambient_temperature 298(2)
_diffrn_measured_fraction_theta_full 0.989
_diffrn_measured_fraction_theta_max 0.989
_diffrn_radiation_monochromator graphite
_diffrn_radiation_source 'fine-focus sealed tube'
_diffrn_radiation_type MoK\a
_diffrn_radiation_wavelength 0.71073
_diffrn_reflns_av_R_equivalents 0.0631
_diffrn_reflns_av_sigmaI/netI 0.0652
_diffrn_reflns_limit_h_max 9
_diffrn_reflns_limit_h_min -9
_diffrn_reflns_limit_k_max 16
_diffrn_reflns_limit_k_min -16
_diffrn_reflns_limit_l_max 15
_diffrn_reflns_limit_l_min -15
_diffrn_reflns_number 8762
_diffrn_reflns_theta_full 27.48
_diffrn_reflns_theta_max 27.48
_diffrn_reflns_theta_min 3.22
_exptl_absorpt_coefficient_mu 5.358
_exptl_absorpt_correction_T_max 1.0000
_exptl_absorpt_correction_T_min 0.8339
_exptl_absorpt_correction_type multi-scan
_exptl_crystal_density_diffrn 2.174
_exptl_crystal_F_000 570
_exptl_crystal_size_max 0.27
_exptl_crystal_size_mid 0.25
_exptl_crystal_size_min 0.2
_refine_diff_density_max 2.094
_refine_diff_density_min -2.253
_refine_diff_density_rms 0.228
_refine_ls_extinction_coef 0.040(3)
_refine_ls_extinction_expression Fc^*^=kFc[1+0.001xFc^2^\l^3^/sin(2\q)]^-1/4^
_refine_ls_extinction_method SHELXL
_refine_ls_goodness_of_fit_ref 1.185
_refine_ls_hydrogen_treatment mixed
_refine_ls_matrix_type full
_refine_ls_number_parameters 129
_refine_ls_number_reflns 2022
_refine_ls_number_restraints 0
_refine_ls_restrained_S_all 1.185
_refine_ls_R_factor_all 0.1065
_refine_ls_R_factor_gt 0.0934
_refine_ls_shift/su_max 0.000
_refine_ls_shift/su_mean 0.000
_refine_ls_structure_factor_coef Fsqd
_refine_ls_weighting_details 'calc w=1/[\s^2^(Fo^2^)+(0.0000P)^2^+32.3894P] where P=(Fo^2^+2Fc^2^)/3'
_refine_ls_weighting_scheme calc
_refine_ls_wR_factor_gt 0.2147
_refine_ls_wR_factor_ref 0.2199
_reflns_number_gt 1563
_reflns_number_total 2022
_reflns_threshold_expression >2sigma(I)
_cod_data_source_file ja905399x_si_004.cif
_cod_data_source_block shelxl
_cod_original_cell_volume 895.1(11)
_cod_original_sg_symbol_H-M 'P 21/c'
_cod_database_code 4105001

loop_
_symmetry_equiv_pos_as_xyz
'x, y, z'
'-x, y+1/2, -z+1/2'
'-x, -y, -z'
'x, -y-1/2, z-1/2'

loop_
_atom_site_label
_atom_site_type_symbol
_atom_site_fract_x
_atom_site_fract_y
_atom_site_fract_z
_atom_site_U_iso_or_equiv
_atom_site_adp_type
_atom_site_occupancy
_atom_site_symmetry_multiplicity
_atom_site_calc_flag
_atom_site_refinement_flags
_atom_site_disorder_assembly
_atom_site_disorder_group
Cu1 Cu 0.0000 0.0000 0.5000 0.0251(6) Uani 1 2 d S . .
O1W O -0.182(2) -0.1205(8) 0.3161(11) 0.050(3) Uani 1 1 d . . .
D6 D -0.1294 -0.1678 0.2777 0.075 Uiso 1 1 d R . .
D7 D -0.2988 -0.1513 0.3225 0.075 Uiso 1 1 d R . .
O2W O -0.2876(15) 0.0810(7) 0.4134(9) 0.032(2) Uani 1 1 d . . .
D2 D -0.2936 0.0982 0.4881 0.048 Uiso 1 1 d R . .
D4 D -0.3821 0.1262 0.3372 0.048 Uiso 1 1 d R . .
O3W O -0.1145(15) -0.0811(7) 0.5867(9) 0.030(2) Uani 1 1 d . . .
D3 D -0.0140 -0.1409 0.6275 0.045 Uiso 1 1 d R . .
D5 D -0.2723 -0.1002 0.5236 0.045 Uiso 1 1 d R . .
Se1 Se -0.6361(3) -0.24806(10) 0.36211(14) 0.0295(5) Uani 1 1 d . . .
O1 O -0.5685(16) -0.1306(7) 0.4319(9) 0.033(2) Uani 1 1 d . A .
O2 O -0.9134(18) -0.2613(9) 0.2707(13) 0.053(3) Uani 1 1 d . A .
O3 O -0.484(8) -0.341(3) 0.469(4) 0.062(6) Uani 0.50 1 d P A 1
O3' O -0.552(8) -0.335(3) 0.483(4) 0.062(6) Uani 0.50 1 d P A 2
O4 O -0.549(2) -0.2605(9) 0.2702(13) 0.055(3) Uani 1 1 d . A .
N1' N -0.172(3) -0.4502(14) 0.473(2) 0.090(7) Uani 1 1 d . . .
D1 D -0.2951 -0.4177 0.4623 0.108 Uiso 1 1 d R . .
C1 C -0.128(4) -0.5501(18) 0.526(2) 0.032(4) Uani 0.560(15) 1 d P . 1
H1A H -0.264(4) -0.5911(18) 0.467(2) 0.038 Uiso 0.560(15) 1 d PR . 1
H1B H -0.113(4) -0.5428(18) 0.609(2) 0.038 Uiso 0.560(15) 1 d PR . 1
C2 C -0.176(6) -0.459(3) 0.338(3) 0.065(8) Uani 0.560(15) 1 d P . 1
H2A H -0.164(6) -0.391(3) 0.308(3) 0.078 Uiso 0.560(15) 1 d PR . 1
H2B H -0.317(6) -0.492(3) 0.267(3) 0.078 Uiso 0.560(15) 1 d PR . 1
C3 C 0.049(5) -0.381(3) 0.549(3) 0.053(6) Uani 0.560(15) 1 d P . 1
H3A H 0.049(5) -0.337(3) 0.613(3) 0.063 Uiso 0.560(15) 1 d PR . 1
H3B H 0.054(5) -0.337(3) 0.487(3) 0.063 Uiso 0.560(15) 1 d PR . 1
C1' C -0.034(5) -0.467(2) 0.621(3) 0.032(4) Uani 0.440(15) 1 d P . 2
H1'A H -0.127(5) -0.502(2) 0.644(3) 0.038 Uiso 0.440(15) 1 d PR . 2
H1'B H 0.018(5) -0.401(2) 0.670(3) 0.038 Uiso 0.440(15) 1 d PR . 2
C3' C -0.285(6) -0.533(3) 0.381(4) 0.053(6) Uani 0.440(15) 1 d P . 2
H3'A H -0.329(6) -0.511(3) 0.294(4) 0.063 Uiso 0.440(15) 1 d PR . 2
H3'B H -0.416(6) -0.559(3) 0.377(4) 0.063 Uiso 0.440(15) 1 d PR . 2
C2' C -0.052(9) -0.389(3) 0.448(5) 0.065(8) Uani 0.440(15) 1 d P . 2
H2'A H 0.001(9) -0.327(3) 0.505(5) 0.078 Uiso 0.440(15) 1 d PR . 2
H2'B H -0.143(9) -0.366(3) 0.356(5) 0.078 Uiso 0.440(15) 1 d PR . 2

loop_
_atom_site_aniso_label
_atom_site_aniso_U_11
_atom_site_aniso_U_22
_atom_site_aniso_U_33
_atom_site_aniso_U_23
_atom_site_aniso_U_13
_atom_site_aniso_U_12
Cu1 0.0273(11) 0.0205(10) 0.0279(11) 0.0031(8) 0.0161(9) 0.0020(9)
O1W 0.062(7) 0.037(6) 0.060(7) -0.022(5) 0.040(6) -0.016(5)
O2W 0.036(5) 0.031(5) 0.033(5) 0.010(4) 0.023(4) 0.008(4)
O3W 0.027(5) 0.030(5) 0.035(5) 0.010(4) 0.018(4) -0.002(4)
Se1 0.0336(7) 0.0214(6) 0.0351(8) -0.0038(5) 0.0208(6) -0.0021(5)
O1 0.033(5) 0.033(5) 0.041(5) -0.014(4) 0.026(4) -0.007(4)
O2 0.034(6) 0.048(6) 0.083(8) -0.034(6) 0.038(6) -0.020(5)
O3 0.11(2) 0.052(9) 0.066(12) 0.026(8) 0.072(12) 0.045(13)
O3' 0.11(2) 0.052(9) 0.066(12) 0.026(8) 0.072(12) 0.045(13)
O4 0.069(8) 0.053(7) 0.082(8) -0.035(6) 0.067(7) -0.027(6)
N1' 0.068(12) 0.056(11) 0.145(19) 0.000(11) 0.061(13) 0.024(9)
C1 0.042(11) 0.027(9) 0.035(9) -0.016(8) 0.028(9) -0.017(8)
C2 0.08(2) 0.048(14) 0.056(16) -0.011(12) 0.033(15) -0.026(14)
C3 0.035(12) 0.067(16) 0.068(16) -0.030(13) 0.037(12) -0.009(11)
C1' 0.042(11) 0.027(9) 0.035(9) -0.016(8) 0.028(9) -0.017(8)
C3' 0.035(12) 0.067(16) 0.068(16) -0.030(13) 0.037(12) -0.009(11)
C2' 0.08(2) 0.048(14) 0.056(16) -0.011(12) 0.033(15) -0.026(14)

loop_
_atom_type_symbol
_atom_type_description
_atom_type_scat_dispersion_real
_atom_type_scat_dispersion_imag
_atom_type_scat_source
C C 0.0033 0.0016 'International Tables Vol C Tables 4.2.6.8 and 6.1.1.4'
H H 0.0000 0.0000 'International Tables Vol C Tables 4.2.6.8 and 6.1.1.4'
D D 0.0000 0.0000 'International Tables Vol C Tables 4.2.6.8 and 6.1.1.4'
Cu Cu 0.3201 1.2651 'International Tables Vol C Tables 4.2.6.8 and 6.1.1.4'
N N 0.0061 0.0033 'International Tables Vol C Tables 4.2.6.8 and 6.1.1.4'
O O 0.0106 0.0060 'International Tables Vol C Tables 4.2.6.8 and 6.1.1.4'
Se Se -0.0929 2.2259 'International Tables Vol C Tables 4.2.6.8 and 6.1.1.4'

loop_
_geom_angle_atom_site_label_1
_geom_angle_atom_site_label_2
_geom_angle_atom_site_label_3
_geom_angle
_geom_angle_site_symmetry_1
_geom_angle_site_symmetry_3
O3W Cu1 O3W 180.000(1) 3_556 .
O3W Cu1 O2W 86.1(4) 3_556 3_556
O3W Cu1 O2W 93.9(4) . 3_556
O3W Cu1 O2W 93.9(4) 3_556 .
O3W Cu1 O2W 86.1(4) . .
O2W Cu1 O2W 180.000(2) 3_556 .
O3W Cu1 O1W 89.9(4) 3_556 .
O3W Cu1 O1W 90.1(4) . .
O2W Cu1 O1W 90.4(4) 3_556 .
O2W Cu1 O1W 89.6(4) . .
O3W Cu1 O1W 90.1(4) 3_556 3_556
O3W Cu1 O1W 89.9(4) . 3_556
O2W Cu1 O1W 89.6(4) 3_556 3_556
O2W Cu1 O1W 90.4(4) . 3_556
O1W Cu1 O1W 180.000(2) . 3_556
Cu1 O1W D6 134.7 . .
Cu1 O1W D7 102.2 . .
D6 O1W D7 112.7 . .
Cu1 O2W D2 102.2 . .
Cu1 O2W D4 139.7 . .
D2 O2W D4 113.1 . .
Cu1 O3W D3 105.9 . .
Cu1 O3W D5 111.3 . .
D3 O3W D5 113.4 . .
O4 Se1 O2 109.0(6) . .
O4 Se1 O3 98.4(10) . .
O2 Se1 O3 117.3(17) . .
O4 Se1 O1 109.9(5) . .
O2 Se1 O1 109.1(5) . .
O3 Se1 O1 112.4(17) . .
O4 Se1 O3' 118.6(10) . .
O2 Se1 O3' 102.5(17) . .
O3 Se1 O3' 21.0(12) . .
O1 Se1 O3' 107.2(15) . .
C2' N1' C1 130(3) . .
C2' N1' C3' 114(3) . .
C1 N1' C3' 64(2) . .
C2' N1' C1' 107(3) . .
C1 N1' C1' 59.6(16) . .
C3' N1' C1' 123(3) . .
C2' N1' C3 40(2) . .
C1 N1' C3 111(2) . .
C3' N1' C3 144(2) . .
C1' N1' C3 67.8(19) . .
C2' N1' C2 56(2) . .
C1 N1' C2 106(2) . .
C3' N1' C2 58(2) . .
C1' N1' C2 146(2) . .
C3 N1' C2 93(2) . .
C2' N1' D1 113.8 . .
C1 N1' D1 115.6 . .
C3' N1' D1 99.1 . .
C1' N1' D1 98.7 . .
C3 N1' D1 113.4 . .
C2 N1' D1 115.4 . .
H1A C1 H1B 106.6 . .
H1A C1 N1' 106.8(13) . .
H1B C1 N1' 104.9(13) . .
H1A C1 H3B 71.9(14) . 3_546
H1B C1 H3B 110.6(16) . 3_546
N1' C1 H3B 143(2) . 3_546
H1A C1 C3 79.5(14) . 3_546
H1B C1 C3 143.3(17) . 3_546
N1' C1 C3 108(2) . 3_546
H3B C1 C3 35.6(8) 3_546 3_546
H1A C1 C2 150.9(13) . 3_546
H1B C1 C2 71.5(14) . 3_546
N1' C1 C2 101.6(19) . 3_546
H3B C1 C2 82(2) 3_546 3_546
C3 C1 C2 86(2) 3_546 3_546
H2B C2 H2A 108.7 . .
H2B C2 N1' 109.3(14) . .
H2A C2 N1' 111.6(14) . .
H2B C2 C1 157.4(13) . 3_546
H2A C2 C1 88.6(13) . 3_546
N1' C2 C1 75.9(17) . 3_546
H3A C3 H3B 108.8 . .
H3A C3 N1' 109.4(13) . .
H3B C3 N1' 110.1(16) . .
H3A C3 C1 163.0(14) . 3_546
H3B C3 C1 71.3(16) . 3_546
N1' C3 C1 85.7(18) . 3_546
C3 H3B C1 73.1(16) . 3_546
H1'A C1' H1'B 108.4 . .
H1'A C1' N1' 109.1(14) . .
H1'B C1' N1' 112.3(13) . .
H3'A C3' H3'B 110.8 . .
H3'A C3' N1' 110(2) . .
H3'B C3' N1' 112.9(17) . .
H2'B C2' H2'A 108.8 . .
H2'B C2' N1' 111(2) . .
H2'A C2' N1' 111(2) . .

loop_
_geom_bond_atom_site_label_1
_geom_bond_atom_site_label_2
_geom_bond_distance
_geom_bond_site_symmetry_2
Cu1 O3W 1.953(8) 3_556
Cu1 O3W 1.953(8) .
Cu1 O2W 1.967(9) 3_556
Cu1 O2W 1.967(9) .
Cu1 O1W 2.380(10) .
Cu1 O1W 2.380(10) 3_556
O1W D6 0.9582 .
O1W D7 0.9621 .
O2W D2 0.9589 .
O2W D4 0.9584 .
O3W D3 0.9591 .
O3W D5 0.9577 .
Se1 O4 1.567(10) .
Se1 O2 1.624(10) .
Se1 O3 1.62(4) .
Se1 O1 1.638(9) .
Se1 O3' 1.65(4) .
N1' C2' 1.32(5) .
N1' C1 1.37(3) .
N1' C3' 1.40(4) .
N1' C1' 1.49(4) .
N1' C3 1.56(3) .
N1' C2 1.64(4) .
N1' D1 0.9040 .
C1 H1A 0.9600 .
C1 H1B 0.9600 .
C1 H3B 1.56(4) 3_546
C1 C3 1.58(4) 3_546
C1 C2 1.82(4) 3_546
C2 H2B 0.9600 .
C2 H2A 0.9601 .
C2 C1 1.82(4) 3_546
C3 H3A 0.9600 .
C3 H3B 0.9600 .
C3 C1 1.58(4) 3_546
H3B C1 1.56(4) 3_546
C1' H1'A 0.9599 .
C1' H1'B 0.9600 .
C3' H3'A 0.9600 .
C3' H3'B 0.9600 .
C2' H2'B 0.9600 .
C2' H2'A 0.9601 .

loop_
_geom_torsion_atom_site_label_1
_geom_torsion_atom_site_label_2
_geom_torsion_atom_site_label_3
_geom_torsion_atom_site_label_4
_geom_torsion
_geom_torsion_site_symmetry_4
C2' N1' C1 H1A -130(3) .
C3' N1' C1 H1A -30.4(18) .
C1' N1' C1 H1A 142.2(16) .
C3 N1' C1 H1A -171.8(15) .
C2 N1' C1 H1A -71.9(18) .
C2' N1' C1 H1B 117(3) .
C3' N1' C1 H1B -143.3(18) .
C1' N1' C1 H1B 29.3(15) .
C3 N1' C1 H1B 75.3(18) .
C2 N1' C1 H1B 175.2(16) .
C2' N1' C1 H3B -48(6) 3_546
C3' N1' C1 H3B 52(4) 3_546
C1' N1' C1 H3B -136(4) 3_546
C3 N1' C1 H3B -90(4) 3_546
C2 N1' C1 H3B 10(4) 3_546
C2' N1' C1 C3 -46(4) 3_546
C3' N1' C1 C3 54(2) 3_546
C1' N1' C1 C3 -134(3) 3_546
C3 N1' C1 C3 -88(3) 3_546
C2 N1' C1 C3 12(3) 3_546
C2' N1' C1 C2 43(4) 3_546
C3' N1' C1 C2 143(2) 3_546
C1' N1' C1 C2 -44(2) 3_546
C3 N1' C1 C2 2(3) 3_546
C2 N1' C1 C2 101.5(19) 3_546
C2' N1' C2 H2B -156(3) .
C1 N1' C2 H2B 75.4(17) .
C3' N1' C2 H2B 31(2) .
C1' N1' C2 H2B 134(3) .
C3 N1' C2 H2B -171.7(14) .
C2' N1' C2 H2A -36(3) .
C1 N1' C2 H2A -164.4(14) .
C3' N1' C2 H2A 151(2) .
C1' N1' C2 H2A -106(3) .
C3 N1' C2 H2A -51.4(16) .
C2' N1' C2 C1 47(3) 3_546
C1 N1' C2 C1 -81.7(19) 3_546
C3' N1' C2 C1 -126(3) 3_546
C1' N1' C2 C1 -23(4) 3_546
C3 N1' C2 C1 31.3(17) 3_546
C2' N1' C3 H3A 132(4) .
C1 N1' C3 H3A -99.5(17) .
C3' N1' C3 H3A -173(4) .
C1' N1' C3 H3A -57.4(15) .
C2 N1' C3 H3A 152.3(15) .
C2' N1' C3 H3B 13(4) .
C1 N1' C3 H3B 141.0(16) .
C3' N1' C3 H3B 67(5) .
C1' N1' C3 H3B -176.9(15) .
C2 N1' C3 H3B 32.7(16) .
C2' N1' C3 C1 -55(4) 3_546
C1 N1' C3 C1 73(3) 3_546
C3' N1' C3 C1 -1(5) 3_546
C1' N1' C3 C1 115(2) 3_546
C2 N1' C3 C1 -36(2) 3_546
H3A C3 H3B C1 162.1(15) 3_546
N1' C3 H3B C1 -78.0(18) 3_546
C2' N1' C1' H1'A 172(2) .
C1 N1' C1' H1'A -61.4(15) .
C3' N1' C1' H1'A -53(2) .
C3 N1' C1' H1'A 165.1(14) .
C2 N1' C1' H1'A -134(3) .
C2' N1' C1' H1'B 52(3) .
C1 N1' C1' H1'B 178.5(17) .
C3' N1' C1' H1'B -174(2) .
C3 N1' C1' H1'B 44.9(13) .
C2 N1' C1' H1'B 106(3) .
C2' N1' C3' H3'A -32(3) .
C1 N1' C3' H3'A -157.0(16) .
C1' N1' C3' H3'A -164.6(19) .
C3 N1' C3' H3'A -67(5) .
C2 N1' C3' H3'A -25.5(18) .
C2' N1' C3' H3'B -157(3) .
C1 N1' C3' H3'B 78.8(17) .
C1' N1' C3' H3'B 71(2) .
C3 N1' C3' H3'B 168(4) .
C2 N1' C3' H3'B -150(2) .
C1 N1' C2' H2'B 125(3) .
C3' N1' C2' H2'B 50(3) .
C1' N1' C2' H2'B -170.7(14) .
C3 N1' C2' H2'B -161(4) .
C2 N1' C2' H2'B 43(2) .
C1 N1' C2' H2'A -115(3) .
C3' N1' C2' H2'A 171(2) .
C1' N1' C2' H2'A -50(2) .
C3 N1' C2' H2'A -41(3) .
C2 N1' C2' H2'A 163(3) .
